data_8104798
loop_
_publ_author_name
'Dridi, Rawiya'
'Bouhali, Amira'
'Boudaren, Chaouki'
'Bouraiou, Abdelmalek'
'Merazig, Hocine'

_publ_section_title
;
 Crystal structure of 1H-imidazol-3-ium poly[aqua-(\m4-glutarato-\k6
 O,O&#x2032;:O&#x2032;:O&#x2032;&#x2032;,O&#x2032;&#x2032;&#x2032;:O&#x2032;&#x2032;&#x2032;)-(nitrato-\k2
 O,O&#x2032;)strontium(II)], C8H13N3O8Sr
;
_journal_issue 3
_journal_name_full 'Zeitschrift f\"ur Kristallographie - New Crystal Structures'
_journal_page_first 675
_journal_page_last 677
_journal_paper_doi 10.1515/ncrs-2020-0638
_journal_volume 236
_journal_year 2021
_chemical_formula_moiety 'C8  H13  N3  O8  Sr1'
_chemical_formula_sum 'C8 H13 N3 O8 Sr'
_chemical_formula_weight 366.83
_space_group_IT_number 15
_space_group_name_Hall '-C 2yc'
_space_group_name_H-M_alt 'C 1 2/c 1'
_symmetry_cell_setting monoclinic
_symmetry_Int_Tables_number 15
_symmetry_space_group_name_Hall '-C 2yc'
_symmetry_space_group_name_H-M 'C 1 2/c 1'
_atom_sites_solution_hydrogens mixed
_cell_angle_alpha 90
_cell_angle_beta 96.807(2)
_cell_angle_gamma 90
_cell_formula_units_Z 8
_cell_length_a 8.0945(2)
_cell_length_b 15.7091(5)
_cell_length_c 20.6169(6)
_cell_measurement_reflns_used 9990
_cell_measurement_temperature 273(2)
_cell_measurement_theta_max 27.5
_cell_measurement_theta_min 5.1
_cell_measurement_wavelength 0.71073
_cell_volume 2603.11(13)
_computing_molecular_graphics 'Ortep for Windows (Farrugia, 2012)'
_computing_publication_material 'WinGX publication routines (Farrugia, 2012)'
_computing_structure_refinement 'SHELXL-2014/7 (Sheldrick, 2014)'
_diffrn_ambient_temperature 273(2)
_diffrn_measured_fraction_theta_full 0.993
_diffrn_measured_fraction_theta_max 0.993
_diffrn_measurement_device_type 'Bruker APEXII'
_diffrn_radiation_monochromator graphite
_diffrn_radiation_probe x-ray
_diffrn_radiation_type MoK\a
_diffrn_radiation_wavelength 0.71073
_diffrn_reflns_av_R_equivalents 0.0214
_diffrn_reflns_av_unetI/netI 0.0178
_diffrn_reflns_Laue_measured_fraction_full 0.993
_diffrn_reflns_Laue_measured_fraction_max 0.993
_diffrn_reflns_limit_h_max 10
_diffrn_reflns_limit_h_min -10
_diffrn_reflns_limit_k_max 20
_diffrn_reflns_limit_k_min -20
_diffrn_reflns_limit_l_max 26
_diffrn_reflns_limit_l_min -26
_diffrn_reflns_number 15520
_diffrn_reflns_point_group_measured_fraction_full 0.993
_diffrn_reflns_point_group_measured_fraction_max 0.993
_diffrn_reflns_theta_full 27.498
_diffrn_reflns_theta_max 27.498
_diffrn_reflns_theta_min 5.137
_exptl_absorpt_correction_T_max 0.747
_exptl_absorpt_correction_T_min 0.565
_exptl_absorpt_correction_type multi-scan
_exptl_absorpt_process_details 'SADABS (Bruker, 2002)'
_exptl_crystal_colour colourless
_exptl_crystal_density_diffrn 1.872
_exptl_crystal_density_method 'not measured'
_exptl_crystal_description block
_exptl_crystal_F_000 1472
_exptl_crystal_size_max 0.12
_exptl_crystal_size_mid 0.10
_exptl_crystal_size_min 0.08
_refine_diff_density_max 0.449
_refine_diff_density_min -0.293
_refine_diff_density_rms 0.071
_refine_ls_extinction_method none
_refine_ls_goodness_of_fit_ref 1.087
_refine_ls_hydrogen_treatment mixed
_refine_ls_matrix_type full
_refine_ls_number_constraints 0
_refine_ls_number_parameters 189
_refine_ls_number_reflns 2983
_refine_ls_number_restraints 0
_refine_ls_restrained_S_all 1.087
_refine_ls_R_factor_all 0.023
_refine_ls_R_factor_gt 0.021
_refine_ls_shift/su_max 0.001
_refine_ls_shift/su_mean 0
_refine_ls_structure_factor_coef Fsqd
_refine_ls_weighting_details 'w=1/[\s^2^(Fo^2^)+(0.0180P)^2^+4.6595P] where P=(Fo^2^+2Fc^2^)/3'
_refine_ls_weighting_scheme calc
_refine_ls_wR_factor_gt 0.0486
_refine_ls_wR_factor_ref 0.0494
_reflns_Friedel_coverage 0
_reflns_number_gt 2823
_reflns_number_total 2983
_reflns_threshold_expression 'I > 2\s(I)'
_cod_data_source_file suppl_j_ncrs-2020-0638_suppl.cif
_cod_data_source_block shelx
_cod_original_sg_symbol_H-M 'C 2/c'
_cod_database_code 8104798

loop_
_symmetry_equiv_pos_as_xyz
'x, y, z'
'-x, y, -z+1/2'
'x+1/2, y+1/2, z'
'-x+1/2, y+1/2, -z+1/2'
'-x, -y, -z'
'x, -y, z-1/2'
'-x+1/2, -y+1/2, -z'
'x+1/2, -y+1/2, z-1/2'

loop_
_atom_site_label
_atom_site_type_symbol
_atom_site_fract_x
_atom_site_fract_y
_atom_site_fract_z
_atom_site_U_iso_or_equiv
_atom_site_adp_type
_atom_site_occupancy
_atom_site_site_symmetry_order
_atom_site_calc_flag
_atom_site_refinement_flags_posn
_atom_site_refinement_flags_adp
_atom_site_refinement_flags_occupancy
_atom_site_disorder_assembly
_atom_site_disorder_group
C1 C 0.1018(2) 0.38255(10) 0.43721(8) 0.0151(3) Uani 1 1 d . . . . .
C2 C 0.1449(2) 0.47344(12) 0.42628(10) 0.0221(4) Uani 1 1 d . . . . .
H21 H 0.2621 0.4769 0.4209 0.027 Uiso 1 1 calc R U . . .
H22 H 0.1275 0.506 0.4649 0.027 Uiso 1 1 calc R U . . .
N2 N 0.1885(2) 0.32133(14) 0.20577(9) 0.0346(4) Uani 1 1 d . . . . .
H2 H 0.1363 0.3216 0.1669 0.042 Uiso 1 1 calc R U . . .
C3 C 0.0431(2) 0.51473(11) 0.36632(10) 0.0230(4) Uani 1 1 d . . . . .
H31 H -0.0721 0.5196 0.3745 0.028 Uiso 1 1 calc R U . . .
H32 H 0.0466 0.478 0.3287 0.028 Uiso 1 1 calc R U . . .
C4 C 0.1091(2) 0.60442(12) 0.35033(9) 0.0223(4) Uani 1 1 d . . . . .
H41 H 0.2271 0.6006 0.3462 0.027 Uiso 1 1 calc R U . . .
H42 H 0.0527 0.6234 0.3087 0.027 Uiso 1 1 calc R U . . .
N3 N 0.2905(2) 0.27889(12) 0.30059(9) 0.0287(4) Uani 1 1 d . . . . .
H4 H 0.3156 0.2466 0.334 0.034 Uiso 1 1 calc R U . . .
C5 C 0.0827(2) 0.66847(10) 0.40181(8) 0.0147(3) Uani 1 1 d . . . . .
C7 C 0.3358(3) 0.36130(16) 0.29630(12) 0.0368(5) Uani 1 1 d . . . . .
H7 H 0.3989 0.393 0.3283 0.044 Uiso 1 1 calc R U . . .
N1 N 0.06789(19) 0.10379(10) 0.37074(8) 0.0245(3) Uani 1 1 d . . . . .
C8 C 0.2711(3) 0.38874(17) 0.23611(13) 0.0419(6) Uani 1 1 d . . . . .
H9 H 0.2811 0.443 0.2189 0.05 Uiso 1 1 calc R U . . .
C6 C 0.2020(3) 0.25568(15) 0.24578(11) 0.0316(4) Uani 1 1 d . . . . .
H10 H 0.1566 0.202 0.2368 0.038 Uiso 1 1 calc R U . . .
O1 O 0.21403(14) 0.33205(8) 0.45999(7) 0.0199(3) Uani 1 1 d . . . . .
O2 O -0.04789(14) 0.35761(8) 0.42307(7) 0.0202(3) Uani 1 1 d . . . . .
O1W O -0.11563(17) 0.10539(9) 0.56795(7) 0.0215(3) Uani 1 1 d . . . . .
O3 O -0.06482(15) 0.69278(8) 0.40604(7) 0.0213(3) Uani 1 1 d . . . . .
O4 O 0.20262(15) 0.69467(8) 0.44076(7) 0.0216(3) Uani 1 1 d . . . . .
O5 O 0.1037(3) 0.06317(12) 0.32359(9) 0.0540(5) Uani 1 1 d . . . . .
O6 O 0.03955(16) 0.18226(8) 0.36632(7) 0.0242(3) Uani 1 1 d . . . . .
O7 O 0.05833(18) 0.06854(8) 0.42545(7) 0.0278(3) Uani 1 1 d . . . . .
Sr1 Sr 0.00025(2) 0.21191(2) 0.49004(2) 0.01294(6) Uani 1 1 d . . . . .
H1W H -0.094(3) 0.0520(18) 0.5708(13) 0.037(7) Uiso 1 1 d . . . . .
H2W H -0.215(4) 0.1113(19) 0.5702(15) 0.053(9) Uiso 1 1 d . . . . .

loop_
_atom_site_aniso_label
_atom_site_aniso_U_11
_atom_site_aniso_U_22
_atom_site_aniso_U_33
_atom_site_aniso_U_23
_atom_site_aniso_U_13
_atom_site_aniso_U_12
C1 0.0132(7) 0.0137(7) 0.0183(8) 0.0013(6) 0.0012(6) 0.0017(6)
C2 0.0155(8) 0.0173(8) 0.0320(10) -0.0011(8) -0.0037(7) -0.0014(6)
N2 0.0249(8) 0.0569(12) 0.0211(9) 0.0056(9) -0.0015(7) 0.0035(8)
C3 0.0220(9) 0.0183(8) 0.0271(10) -0.0014(7) -0.0036(7) 0.0003(7)
C4 0.0239(9) 0.0261(9) 0.0169(9) 0.0018(7) 0.0022(7) 0.0029(7)
N3 0.0227(8) 0.0390(10) 0.0235(9) 0.0082(7) -0.0003(6) 0.0028(7)
C5 0.0154(7) 0.0113(7) 0.0167(8) 0.0033(6) -0.0013(6) -0.0006(6)
C7 0.0313(11) 0.0439(13) 0.0335(12) 0.0036(10) -0.0033(9) -0.0092(9)
N1 0.0234(8) 0.0244(8) 0.0248(9) -0.0049(7) -0.0013(6) 0.0062(6)
C8 0.0386(12) 0.0436(13) 0.0427(14) 0.0185(11) 0.0006(10) -0.0049(10)
C6 0.0272(9) 0.0393(12) 0.0275(11) -0.0027(9) 0.0003(8) 0.0044(9)
O1 0.0130(5) 0.0162(6) 0.0292(7) 0.0049(5) -0.0024(5) 0.0018(4)
O2 0.0119(5) 0.0161(6) 0.0319(7) 0.0029(5) -0.0002(5) 0.0001(4)
O1W 0.0175(6) 0.0163(6) 0.0310(8) 0.0043(5) 0.0041(5) 0.0025(5)
O3 0.0147(6) 0.0252(6) 0.0229(7) -0.0039(5) -0.0023(5) 0.0025(5)
O4 0.0156(6) 0.0213(6) 0.0266(7) -0.0050(5) -0.0030(5) -0.0004(5)
O5 0.0851(14) 0.0465(10) 0.0296(9) -0.0130(8) 0.0040(9) 0.0246(10)
O6 0.0258(7) 0.0192(6) 0.0277(7) 0.0038(5) 0.0039(6) 0.0036(5)
O7 0.0389(8) 0.0163(6) 0.0281(8) 0.0018(6) 0.0032(6) 0.0050(6)
Sr1 0.00996(8) 0.01083(8) 0.01747(9) 0.00081(6) -0.00068(5) 0.00058(5)

loop_
_atom_type_symbol
_atom_type_description
_atom_type_scat_dispersion_real
_atom_type_scat_dispersion_imag
_atom_type_scat_source
C C 0.0033 0.0016 'International Tables Vol C Tables 4.2.6.8 and 6.1.1.4'
H H 0 0 'International Tables Vol C Tables 4.2.6.8 and 6.1.1.4'
N N 0.0061 0.0033 'International Tables Vol C Tables 4.2.6.8 and 6.1.1.4'
O O 0.0106 0.006 'International Tables Vol C Tables 4.2.6.8 and 6.1.1.4'
Sr Sr -1.5307 3.2498 'International Tables Vol C Tables 4.2.6.8 and 6.1.1.4'

loop_
_geom_angle_atom_site_label_1
_geom_angle_atom_site_label_2
_geom_angle_atom_site_label_3
_geom_angle
_geom_angle_site_symmetry_1
_geom_angle_site_symmetry_3
O1 C1 O2 121.20(15) . .
O1 C1 C2 119.30(14) . .
O2 C1 C2 119.49(14) . .
O1 C1 Sr1 61.53(9) . .
O2 C1 Sr1 61.38(9) . .
C2 C1 Sr1 166.95(13) . .
C1 C2 C3 114.24(15) . .
C1 C2 H21 108.7 . .
C3 C2 H21 108.7 . .
C1 C2 H22 108.7 . .
C3 C2 H22 108.7 . .
H21 C2 H22 107.6 . .
C6 N2 C8 108.73(19) . .
C6 N2 H2 125.6 . .
C8 N2 H2 125.6 . .
C2 C3 C4 112.70(15) . .
C2 C3 H31 109.1 . .
C4 C3 H31 109.1 . .
C2 C3 H32 109.1 . .
C4 C3 H32 109.1 . .
H31 C3 H32 107.8 . .
C5 C4 C3 112.15(15) . .
C5 C4 H41 109.2 . .
C3 C4 H41 109.2 . .
C5 C4 H42 109.2 . .
C3 C4 H42 109.2 . .
H41 C4 H42 107.9 . .
C6 N3 C7 109.49(19) . .
C6 N3 H4 125.3 . .
C7 N3 H4 125.3 . .
O4 C5 O3 121.44(16) . .
O4 C5 C4 120.69(15) . .
O3 C5 C4 117.82(15) . .
O4 C5 Sr1 63.28(9) . 5_566
O3 C5 Sr1 58.20(9) . 5_566
C4 C5 Sr1 174.27(12) . 5_566
N3 C7 C8 106.6(2) . .
N3 C7 H7 126.7 . .
C8 C7 H7 126.7 . .
O5 N1 O6 120.80(18) . .
O5 N1 O7 121.57(17) . .
O6 N1 O7 117.63(16) . .
O5 N1 Sr1 176.23(15) . .
O6 N1 Sr1 57.99(9) . .
O7 N1 Sr1 59.77(9) . .
C7 C8 N2 106.7(2) . .
C7 C8 H9 126.6 . .
N2 C8 H9 126.6 . .
N3 C6 N2 108.5(2) . .
N3 C6 H10 125.8 . .
N2 C6 H10 125.8 . .
C1 O1 Sr1 156.50(11) . 7_556
C1 O1 Sr1 94.19(10) . .
Sr1 O1 Sr1 107.42(4) 7_556 .
C1 O2 Sr1 93.93(10) . .
Sr1 O1W H1W 126.3(17) . .
Sr1 O1W H2W 113(2) . .
H1W O1W H2W 108(3) . .
C5 O3 Sr1 97.49(10) . 5_566
C5 O4 Sr1 157.76(12) . 3
C5 O4 Sr1 92.49(10) . 5_566
Sr1 O4 Sr1 109.75(5) 3 5_566
N1 O6 Sr1 98.31(11) . .
N1 O7 Sr1 96.18(10) . .
O1 Sr1 O4 157.85(4) 7_556 3_445
O1 Sr1 O1W 87.21(4) 7_556 .
O4 Sr1 O1W 77.26(4) 3_445 .
O1 Sr1 O3 74.73(4) 7_556 5_566
O4 Sr1 O3 118.77(4) 3_445 5_566
O1W Sr1 O3 85.01(4) . 5_566
O1 Sr1 O6 97.86(4) 7_556 .
O4 Sr1 O6 79.09(4) 3_445 .
O1W Sr1 O6 125.54(4) . .
O3 Sr1 O6 148.69(4) 5_566 .
O1 Sr1 O2 121.11(4) 7_556 .
O4 Sr1 O2 79.04(4) 3_445 .
O1W Sr1 O2 146.77(4) . .
O3 Sr1 O2 86.32(4) 5_566 .
O6 Sr1 O2 71.37(4) . .
O1 Sr1 O1 72.58(4) 7_556 .
O4 Sr1 O1 126.56(4) 3_445 .
O1W Sr1 O1 153.50(4) . .
O3 Sr1 O1 73.42(4) 5_566 .
O6 Sr1 O1 75.34(4) . .
O2 Sr1 O1 48.54(3) . .
O1 Sr1 O7 76.49(4) 7_556 .
O4 Sr1 O7 85.70(4) 3_445 .
O1W Sr1 O7 82.09(4) . .
O3 Sr1 O7 148.92(4) 5_566 .
O6 Sr1 O7 47.71(4) . .
O2 Sr1 O7 118.98(4) . .
O1 Sr1 O7 108.65(4) . .
O1 Sr1 O4 120.99(4) 7_556 5_566
O4 Sr1 O4 70.25(5) 3_445 5_566
O1W Sr1 O4 74.73(4) . 5_566
O3 Sr1 O4 48.53(4) 5_566 5_566
O6 Sr1 O4 138.30(4) . 5_566
O2 Sr1 O4 75.52(4) . 5_566
O1 Sr1 O4 100.78(4) . 5_566
O7 Sr1 O4 149.54(4) . 5_566
O1 Sr1 C1 96.56(4) 7_556 .
O4 Sr1 C1 103.69(4) 3_445 .
O1W Sr1 C1 158.51(5) . .
O3 Sr1 C1 75.68(4) 5_566 .
O6 Sr1 C1 75.04(4) . .
O2 Sr1 C1 24.68(4) . .
O1 Sr1 C1 24.28(4) . .
O7 Sr1 C1 119.38(4) . .
O4 Sr1 C1 85.30(4) 5_566 .
O1 Sr1 C5 98.11(4) 7_556 5_566
O4 Sr1 C5 94.49(4) 3_445 5_566
O1W Sr1 C5 79.41(4) . 5_566
O3 Sr1 C5 24.31(4) 5_566 5_566
O6 Sr1 C5 150.92(4) . 5_566
O2 Sr1 C5 79.58(4) . 5_566
O1 Sr1 C5 86.52(4) . 5_566
O7 Sr1 C5 160.97(4) . 5_566
O4 Sr1 C5 24.23(4) 5_566 5_566
C1 Sr1 C5 79.11(4) . 5_566
O1 Sr1 N1 86.22(4) 7_556 .
O4 Sr1 N1 82.59(4) 3_445 .
O1W Sr1 N1 104.57(5) . .
O3 Sr1 N1 158.35(4) 5_566 .
O6 Sr1 N1 23.69(4) . .
O2 Sr1 N1 95.05(4) . .
O1 Sr1 N1 91.31(4) . .
O7 Sr1 N1 24.05(4) . .
O4 Sr1 N1 152.40(4) 5_566 .
C1 Sr1 N1 96.80(5) . .
C5 Sr1 N1 174.32(4) 5_566 .

loop_
_geom_bond_atom_site_label_1
_geom_bond_atom_site_label_2
_geom_bond_distance
_geom_bond_site_symmetry_2
C1 O1 1.2547(19) .
C1 O2 1.274(2) .
C1 C2 1.493(2) .
C1 Sr1 3.0431(16) .
C2 C3 1.545(3) .
C2 H21 0.97 .
C2 H22 0.97 .
N2 C6 1.317(3) .
N2 C8 1.364(3) .
N2 H2 0.86 .
C3 C4 1.556(3) .
C3 H31 0.97 .
C3 H32 0.97 .
C4 C5 1.496(2) .
C4 H41 0.97 .
C4 H42 0.97 .
N3 C6 1.316(3) .
N3 C7 1.351(3) .
N3 H4 0.86 .
C5 O4 1.254(2) .
C5 O3 1.267(2) .
C5 Sr1 3.0512(17) 5_566
C7 C8 1.359(3) .
C7 H7 0.93 .
N1 O5 1.226(2) .
N1 O6 1.255(2) .
N1 O7 1.267(2) .
N1 Sr1 3.0908(16) .
C8 H9 0.93 .
C6 H10 0.93 .
O1 Sr1 2.5145(12) 7_556
O1 Sr1 2.6823(12) .
O2 Sr1 2.6776(12) .
O1W Sr1 2.5723(14) .
O1W H1W 0.86(3) .
O1W H2W 0.81(3) .
O3 Sr1 2.6155(13) 5_566
O4 Sr1 2.5157(12) 3
O4 Sr1 2.7279(13) 5_566
O6 Sr1 2.6488(14) .
O7 Sr1 2.6860(13) .
Sr1 O1 2.5145(12) 7_556
Sr1 O4 2.5158(12) 3_445
Sr1 O3 2.6155(13) 5_566
Sr1 O4 2.7279(13) 5_566
Sr1 C5 3.0511(17) 5_566

loop_
_geom_hbond_atom_site_label_D
_geom_hbond_atom_site_label_H
_geom_hbond_atom_site_label_A
_geom_hbond_distance_DH
_geom_hbond_distance_HA
_geom_hbond_distance_DA
_geom_hbond_angle_DHA
_geom_hbond_site_symmetry_A
N2 H2 O2 0.86 1.99 2.821(2) 162.3 2
N2 H2 O6 0.86 2.66 3.121(2) 115.1 2
N3 H4 O3 0.86 1.88 2.706(2) 162 3_545
C7 H7 O1W 0.93 2.6 3.426(3) 148.1 7_556
C8 H9 O5 0.93 2.32 3.217(3) 161 4
C6 H10 O6 0.93 2.52 3.070(3) 118.3 2
O1W H1W O7 0.86(3) 1.92(3) 2.7721(19) 177(3) 5_556
O1W H2W O2 0.81(3) 2.00(3) 2.8124(18) 172(3) 7_456

loop_
_geom_torsion_atom_site_label_1
_geom_torsion_atom_site_label_2
_geom_torsion_atom_site_label_3
_geom_torsion_atom_site_label_4
_geom_torsion
_geom_torsion_site_symmetry_1
_geom_torsion_site_symmetry_2
_geom_torsion_site_symmetry_3
_geom_torsion_site_symmetry_4
O1 C1 C2 C3 145.83(17) . . . .
O2 C1 C2 C3 -33.9(2) . . . .
Sr1 C1 C2 C3 -124.1(5) . . . .
C1 C2 C3 C4 -171.32(16) . . . .
C2 C3 C4 C5 -67.8(2) . . . .
C3 C4 C5 O4 106.66(19) . . . .
C3 C4 C5 O3 -70.9(2) . . . .
C6 N3 C7 C8 0.1(3) . . . .
N3 C7 C8 N2 -0.1(3) . . . .
C6 N2 C8 C7 0.1(3) . . . .
C7 N3 C6 N2 0.0(2) . . . .
C8 N2 C6 N3 -0.1(3) . . . .
O2 C1 O1 Sr1 -172.2(2) . . . 7_556
C2 C1 O1 Sr1 8.0(4) . . . 7_556
Sr1 C1 O1 Sr1 -157.1(3) . . . 7_556
O2 C1 O1 Sr1 -15.12(18) . . . .
C2 C1 O1 Sr1 165.12(15) . . . .
O1 C1 O2 Sr1 15.14(18) . . . .
C2 C1 O2 Sr1 -165.10(15) . . . .
O4 C5 O3 Sr1 -2.32(18) . . . 5_566
C4 C5 O3 Sr1 175.24(13) . . . 5_566
O3 C5 O4 Sr1 -177.4(2) . . . 3
C4 C5 O4 Sr1 5.1(4) . . . 3
Sr1 C5 O4 Sr1 -179.6(3) 5_566 . . 3
O3 C5 O4 Sr1 2.21(17) . . . 5_566
C4 C5 O4 Sr1 -175.28(14) . . . 5_566
O5 N1 O6 Sr1 -175.82(17) . . . .
O7 N1 O6 Sr1 4.08(17) . . . .
O5 N1 O7 Sr1 175.89(17) . . . .
O6 N1 O7 Sr1 -4.01(16) . . . .
